data_7135116
loop_
_publ_author_name
'Yu, Tianxin'
'Shi, Tingchang'
'Zhang, Zhilei'
'Xu, Hai-Bing'
'He, Zikai'
'Jiang, Lang'
'Gu, Xinggui'
'Wang, Erjing'

_publ_section_title
;
 Boosting aggregation-induced emission of hydroxylated
 tetraphenylthiophene via biogenic amine entangling
;
_journal_name_full 'Chemical Communications'
_journal_paper_doi 10.1039/D5CC04552E
_journal_year 2025
_chemical_formula_moiety 'C28 H19 F O S, C4 H8 O'
_chemical_formula_sum 'C32 H27 F O2 S'
_chemical_formula_weight 494.59
_chemical_name_common TPT-FOH
_space_group_crystal_system monoclinic
_space_group_IT_number 15
_space_group_name_Hall '-C 2yc'
_space_group_name_H-M_alt 'C 1 2/c 1'
_atom_sites_solution_hydrogens geom
_atom_sites_solution_primary dual
_audit_creation_date 2024-04-01
_audit_creation_method
;
Olex2 1.5
(compiled 2024.02.16 svn.r378c4104 for OlexSys, GUI svn.r6928)
;
_audit_update_record
;
2025-10-21 deposited with the CCDC.	2025-10-27 downloaded from the CCDC.
;
_cell_angle_alpha 90
_cell_angle_beta 91.584(2)
_cell_angle_gamma 90
_cell_formula_units_Z 8
_cell_length_a 35.9609(7)
_cell_length_b 12.6981(4)
_cell_length_c 11.4122(3)
_cell_measurement_reflns_used 7171
_cell_measurement_temperature 170.0(3)
_cell_measurement_theta_max 76.4970
_cell_measurement_theta_min 2.4310
_cell_volume 5209.2(2)
_computing_cell_refinement 'CrysAlisPro 1.171.42.96a (Rigaku OD, 2023)'
_computing_data_collection 'CrysAlisPro 1.171.42.96a (Rigaku OD, 2023)'
_computing_data_reduction 'CrysAlisPro 1.171.42.96a (Rigaku OD, 2023)'
_computing_molecular_graphics 'Olex2 1.5 (Dolomanov et al., 2009)'
_computing_publication_material 'Olex2 1.5 (Dolomanov et al., 2009)'
_computing_structure_refinement 'SHELXL 2018/3 (Sheldrick, 2015)'
_computing_structure_solution 'SHELXT 2018/2 (Sheldrick, 2018)'
_diffrn_ambient_environment N~2~
_diffrn_ambient_temperature 170.0(3)
_diffrn_detector 'Hybrid Pixel Array Detector'
_diffrn_detector_area_resol_mean 10.0000
_diffrn_detector_type HyPix
_diffrn_measured_fraction_theta_full 0.997
_diffrn_measured_fraction_theta_max 0.963
_diffrn_measurement_details
;
List of Runs (angles in degrees, time in seconds):

  # Type    Start    End  Width  t~exp~   \w     \q     \k     \f   Frames
#--------------------------------------------------------------------------
  1  \w    -99.00 -70.00   0.50    0.07    --  -46.67-131.00-143.00   58
  2  \w   -102.00 -74.00   0.50    0.26    -- -104.50-131.00-143.00   56
  3  \w    -92.00 -66.00   0.50    0.07    --  -46.67-138.00  40.00   52
  4  \w   -149.00 -82.00   0.50    0.26    -- -104.50 -75.00 130.48  134
  5  \w   -111.00 -23.00   0.50    0.07    --  -46.67 -77.00 120.00  176
  6  \w     40.00  92.00   0.50    0.07    --   46.67-138.00  40.00  104
  7  \w     36.00 119.00   0.50    0.26    --  108.85-138.00  40.00  166
  8  \w     63.00 105.00   0.50    0.26    --  108.85-125.00  60.00   84
  9  \w     38.00  74.00   0.50    0.26    --  108.85 -61.00  90.00   72
 10  \w     47.00  75.00   0.50    0.26    --  108.85 -61.00   0.00   56
 11  \w     74.00  99.00   0.50    0.26    --  108.85-131.00-143.00   50
 12  \w     36.00  94.00   0.50    0.26    --  108.85 -94.00-120.00  116
 13  \w     87.00 178.00   0.50    0.26    --  108.85  77.00 -90.00  182
 14  \w     81.00 158.00   0.50    0.26    --  108.85 125.00-180.00  154
 15  \w    103.00 128.00   0.50    0.26    --  108.85 131.00 -73.00   50
 16  \w    -19.00   6.00   0.50    0.07    --  -46.67  19.00  60.00   50
 17  \w    -21.00  22.00   0.50    0.07    --  -46.67  19.00  30.00   86
 18  \w    -13.00  13.00   0.50    0.07    --  -46.67  19.00 -90.00   52
 19  \w   -111.00 -65.00   0.50    0.26    -- -104.50 125.00-150.00   92
 20  \w   -127.00-101.00   0.50    0.26    -- -104.50 147.00 -50.79   52
 21  \w    -90.00 -32.00   0.50    0.26    -- -104.50 147.00 -50.79  116
 22  \w    -97.00 -71.00   0.50    0.26    -- -104.50 125.00-180.00   52
 23  \w    -98.00 -73.00   0.50    0.26    -- -104.50 131.00 -73.00   50
 24  \w   -100.00 -75.00   0.50    0.26    -- -104.50 138.00 102.00   50
 25  \w   -127.00 -60.00   0.50    0.26    -- -104.50 146.00 106.59  134
 26  \w    -76.00 -25.00   0.50    0.07    --  -46.67 138.00 102.00  102
;
_diffrn_measurement_device 'four-circle diffractometer'
_diffrn_measurement_device_type 'XtaLAB Synergy R, HyPix'
_diffrn_measurement_method '\w scans'
_diffrn_orient_matrix_type 'CrysAlisPro convention (1999,Acta A55,543-557)'
_diffrn_orient_matrix_UB_11 0.0094467000
_diffrn_orient_matrix_UB_12 0.0387132000
_diffrn_orient_matrix_UB_13 0.1252809000
_diffrn_orient_matrix_UB_21 -0.0023730000
_diffrn_orient_matrix_UB_22 0.1149780000
_diffrn_orient_matrix_UB_23 -0.0426410000
_diffrn_orient_matrix_UB_31 -0.0417210000
_diffrn_orient_matrix_UB_32 0.0022020000
_diffrn_orient_matrix_UB_33 0.0270387000
_diffrn_radiation_monochromator mirror
_diffrn_radiation_probe x-ray
_diffrn_radiation_type 'Cu K\a'
_diffrn_radiation_wavelength 1.54184
_diffrn_reflns_av_R_equivalents 0.0808
_diffrn_reflns_av_unetI/netI 0.0769
_diffrn_reflns_Laue_measured_fraction_full 0.997
_diffrn_reflns_Laue_measured_fraction_max 0.963
_diffrn_reflns_limit_h_max 36
_diffrn_reflns_limit_h_min -45
_diffrn_reflns_limit_k_max 15
_diffrn_reflns_limit_k_min -14
_diffrn_reflns_limit_l_max 14
_diffrn_reflns_limit_l_min -14
_diffrn_reflns_number 19206
_diffrn_reflns_point_group_measured_fraction_full 0.997
_diffrn_reflns_point_group_measured_fraction_max 0.963
_diffrn_reflns_theta_full 67.684
_diffrn_reflns_theta_max 77.528
_diffrn_reflns_theta_min 2.458
_diffrn_source 'Rotating-anode X-ray tube'
_diffrn_source_type 'PhotonJet R (Cu) X-ray Source'
_exptl_absorpt_coefficient_mu 1.378
_exptl_absorpt_correction_T_max 1.00000
_exptl_absorpt_correction_T_min 0.58210
_exptl_absorpt_correction_type multi-scan
_exptl_absorpt_process_details
;
CrysAlisPro 1.171.42.96a (Rigaku Oxford Diffraction, 2023)
Empirical absorption correction using spherical harmonics,
implemented in SCALE3 ABSPACK scaling algorithm.
;
_exptl_crystal_colour 'clear light white'
_exptl_crystal_density_diffrn 1.261
_exptl_crystal_description needle
_exptl_crystal_F_000 2080
_exptl_crystal_size_max 0.45
_exptl_crystal_size_mid 0.1
_exptl_crystal_size_min 0.1
_refine_diff_density_max 0.287
_refine_diff_density_min -0.407
_refine_diff_density_rms 0.063
_refine_ls_extinction_method none
_refine_ls_goodness_of_fit_ref 1.043
_refine_ls_hydrogen_treatment constr
_refine_ls_matrix_type full
_refine_ls_number_parameters 326
_refine_ls_number_reflns 5333
_refine_ls_number_restraints 0
_refine_ls_restrained_S_all 1.043
_refine_ls_R_factor_all 0.0735
_refine_ls_R_factor_gt 0.0560
_refine_ls_shift/su_max 0.001
_refine_ls_shift/su_mean 0.000
_refine_ls_structure_factor_coef Fsqd
_refine_ls_weighting_details 'w=1/[\s^2^(Fo^2^)+(0.0841P)^2^+2.3106P] where P=(Fo^2^+2Fc^2^)/3'
_refine_ls_weighting_scheme calc
_refine_ls_wR_factor_gt 0.1512
_refine_ls_wR_factor_ref 0.1658
_reflns_Friedel_coverage 0.000
_reflns_number_gt 4036
_reflns_number_total 5333
_reflns_threshold_expression 'I > 2\s(I)'
_cod_data_source_file d5cc04552e2.cif
_cod_data_source_block tx15498a_auto
_cod_database_code 7135116
_shelx_shelxl_version_number 2018/3
_chemical_oxdiff_usercomment 'C H F S  O'
_shelx_space_group_comment
;
The symmetry employed for this shelxl refinement is uniquely defined
by the following loop, which should always be used as a source of
symmetry information in preference to the above space-group names.
They are only intended as comments.
;
_olex2_refinement_description
;
1. Fixed Uiso
 At 1.2 times of:
  All C(H) groups, All C(H,H) groups
 At 1.5 times of:
  All O(H) groups
2.a Secondary CH2 refined with riding coordinates:
 C00X(H00A,H00B), C00Y(H00D,H00I), C00Z(H00J,H00S), C010(H01A,H01B)
2.b Aromatic/amide H refined with riding coordinates:
 C009(H009), C00C(H00C), C00E(H00E), C00F(H00F), C00G(H00G), C00H(H00H),
 C00K(H00K), C00L(H00L), C00M(H00M), C00N(H00N), C00O(H00O), C00P(H00P),
 C00Q(H00Q), C00R(H00R), C00T(H00T), C00U(H00U), C00V(H00V), C00W(H00W)
2.c Idealised tetrahedral OH refined as rotating group:
 O004(H004)
;
_olex2_submission_special_instructions 'No special instructions were received'
_oxdiff_exptl_absorpt_empirical_details
;
Empirical correction (ABSPACK) includes:
- Absorption correction using spherical harmonics
- Frame scaling
;
_oxdiff_exptl_absorpt_empirical_full_max 2.037
_oxdiff_exptl_absorpt_empirical_full_min 0.385

loop_
_space_group_symop_operation_xyz
'x, y, z'
'-x, y, -z+1/2'
'x+1/2, y+1/2, z'
'-x+1/2, y+1/2, -z+1/2'
'-x, -y, -z'
'x, -y, z-1/2'
'-x+1/2, -y+1/2, -z'
'x+1/2, -y+1/2, z-1/2'

loop_
_atom_site_label
_atom_site_type_symbol
_atom_site_fract_x
_atom_site_fract_y
_atom_site_fract_z
_atom_site_U_iso_or_equiv
_atom_site_adp_type
_atom_site_occupancy
_atom_site_site_symmetry_order
_atom_site_calc_flag
_atom_site_refinement_flags_posn
_atom_site_refinement_flags_adp
_atom_site_refinement_flags_occupancy
_atom_site_disorder_assembly
_atom_site_disorder_group
S001 S 0.68958(2) 0.30116(4) 0.56868(5) 0.02890(17) Uani 1 1 d . . . . .
F002 F 0.53453(4) 0.59301(15) 0.15679(14) 0.0497(4) Uani 1 1 d . . . . .
O003 O 0.54255(6) -0.15277(17) 0.4792(2) 0.0590(6) Uani 1 1 d . . . . .
O004 O 0.56372(7) -0.01784(18) 0.3084(2) 0.0629(6) Uani 1 1 d . . . . .
H004 H 0.558296 -0.059121 0.362844 0.094 Uiso 1 1 calc R U . . .
C005 C 0.67521(5) 0.49138(17) 0.50630(18) 0.0241(4) Uani 1 1 d . . . . .
C006 C 0.69968(6) 0.43415(18) 0.57626(18) 0.0264(4) Uani 1 1 d . . . . .
C007 C 0.61818(5) 0.46849(17) 0.36835(18) 0.0247(4) Uani 1 1 d . . . . .
C008 C 0.64814(5) 0.42568(17) 0.44612(18) 0.0249(4) Uani 1 1 d . . . . .
C009 C 0.62606(6) 0.54042(18) 0.27988(19) 0.0281(5) Uani 1 1 d . . . . .
H009 H 0.651130 0.560644 0.268334 0.034 Uiso 1 1 calc R U . . .
C00A C 0.67600(6) 0.60765(18) 0.49223(18) 0.0262(4) Uani 1 1 d . . . . .
C00B C 0.72955(5) 0.46967(18) 0.65808(18) 0.0267(4) Uani 1 1 d . . . . .
C00C C 0.72416(6) 0.55622(18) 0.73100(19) 0.0291(5) Uani 1 1 d . . . . .
H00C H 0.701714 0.595473 0.724271 0.035 Uiso 1 1 calc R U . . .
C00D C 0.63049(6) 0.22916(17) 0.4299(2) 0.0286(5) Uani 1 1 d . . . . .
C00E C 0.70669(6) 0.6576(2) 0.4454(2) 0.0328(5) Uani 1 1 d . . . . .
H00E H 0.728217 0.617739 0.428130 0.039 Uiso 1 1 calc R U . . .
C00F C 0.64499(6) 0.66787(19) 0.5188(2) 0.0317(5) Uani 1 1 d . . . . .
H00F H 0.623950 0.635071 0.551647 0.038 Uiso 1 1 calc R U . . .
C00G C 0.55289(6) 0.4815(2) 0.3123(2) 0.0342(5) Uani 1 1 d . . . . .
H00G H 0.527748 0.461332 0.322441 0.041 Uiso 1 1 calc R U . . .
C00H C 0.58107(6) 0.44054(19) 0.3839(2) 0.0301(5) Uani 1 1 d . . . . .
H00H H 0.575063 0.392670 0.444440 0.036 Uiso 1 1 calc R U . . .
C00I C 0.65268(6) 0.32039(18) 0.47115(19) 0.0270(4) Uani 1 1 d . . . . .
C00J C 0.56196(6) 0.5515(2) 0.2268(2) 0.0338(5) Uani 1 1 d . . . . .
C00K C 0.59810(6) 0.5829(2) 0.20859(19) 0.0315(5) Uani 1 1 d . . . . .
H00K H 0.603625 0.632189 0.148913 0.038 Uiso 1 1 calc R U . . .
C00L C 0.76300(6) 0.4139(2) 0.6680(2) 0.0353(5) Uani 1 1 d . . . . .
H00L H 0.767235 0.355750 0.617752 0.042 Uiso 1 1 calc R U . . .
C00M C 0.75138(7) 0.5853(2) 0.8133(2) 0.0354(5) Uani 1 1 d . . . . .
H00M H 0.747485 0.644235 0.862827 0.042 Uiso 1 1 calc R U . . .
C00N C 0.62031(7) 0.2186(2) 0.3119(2) 0.0352(5) Uani 1 1 d . . . . .
H00N H 0.628691 0.269079 0.257165 0.042 Uiso 1 1 calc R U . . .
C00O C 0.61838(6) 0.15224(19) 0.5075(2) 0.0354(5) Uani 1 1 d . . . . .
H00O H 0.625358 0.157324 0.588159 0.042 Uiso 1 1 calc R U . . .
C00P C 0.64460(8) 0.7755(2) 0.4975(2) 0.0416(6) Uani 1 1 d . . . . .
H00P H 0.623324 0.815899 0.516062 0.050 Uiso 1 1 calc R U . . .
C00Q C 0.70608(7) 0.7647(2) 0.4240(2) 0.0427(6) Uani 1 1 d . . . . .
H00Q H 0.727112 0.797850 0.391480 0.051 Uiso 1 1 calc R U . . .
C00R C 0.59644(7) 0.0687(2) 0.4694(2) 0.0414(6) Uani 1 1 d . . . . .
H00R H 0.588448 0.017274 0.523722 0.050 Uiso 1 1 calc R U . . .
C00S C 0.58618(7) 0.0605(2) 0.3518(3) 0.0423(6) Uani 1 1 d . . . . .
C00T C 0.78430(7) 0.5285(2) 0.8233(2) 0.0415(6) Uani 1 1 d . . . . .
H00T H 0.802854 0.548321 0.879980 0.050 Uiso 1 1 calc R U . . .
C00U C 0.79012(7) 0.4430(2) 0.7510(2) 0.0431(6) Uani 1 1 d . . . . .
H00U H 0.812652 0.404208 0.757957 0.052 Uiso 1 1 calc R U . . .
C00V C 0.59810(8) 0.1355(2) 0.2730(2) 0.0426(6) Uani 1 1 d . . . . .
H00V H 0.591077 0.130165 0.192370 0.051 Uiso 1 1 calc R U . . .
C00W C 0.67490(8) 0.8241(2) 0.4496(2) 0.0455(6) Uani 1 1 d . . . . .
H00W H 0.674464 0.897653 0.434296 0.055 Uiso 1 1 calc R U . . .
C00X C 0.54175(8) -0.2610(2) 0.4422(3) 0.0527(7) Uani 1 1 d . . . . .
H00A H 0.567237 -0.287636 0.430209 0.063 Uiso 1 1 calc R U . . .
H00B H 0.526939 -0.269223 0.368390 0.063 Uiso 1 1 calc R U . . .
C00Y C 0.52400(10) -0.3177(3) 0.5403(3) 0.0600(8) Uani 1 1 d . . . . .
H00D H 0.541946 -0.330556 0.606062 0.072 Uiso 1 1 calc R U . . .
H00I H 0.513164 -0.385604 0.513837 0.072 Uiso 1 1 calc R U . . .
C00Z C 0.51072(10) -0.1360(3) 0.5509(4) 0.0689(10) Uani 1 1 d . . . . .
H00J H 0.492263 -0.090499 0.509597 0.083 Uiso 1 1 calc R U . . .
H00S H 0.518377 -0.101555 0.625578 0.083 Uiso 1 1 calc R U . . .
C010 C 0.49443(14) -0.2415(3) 0.5739(4) 0.0895(15) Uani 1 1 d . . . . .
H01A H 0.471424 -0.252466 0.525844 0.107 Uiso 1 1 calc R U . . .
H01B H 0.488552 -0.249281 0.657727 0.107 Uiso 1 1 calc R U . . .

loop_
_atom_site_aniso_label
_atom_site_aniso_U_11
_atom_site_aniso_U_22
_atom_site_aniso_U_33
_atom_site_aniso_U_23
_atom_site_aniso_U_13
_atom_site_aniso_U_12
S001 0.0269(3) 0.0237(3) 0.0359(3) 0.0013(2) -0.00312(19) 0.0019(2)
F002 0.0328(7) 0.0655(11) 0.0501(9) 0.0175(8) -0.0115(6) 0.0054(7)
O003 0.0554(12) 0.0369(11) 0.0851(16) -0.0022(10) 0.0085(11) -0.0145(9)
O004 0.0737(14) 0.0416(12) 0.0728(15) -0.0041(10) -0.0105(12) -0.0288(11)
C005 0.0191(9) 0.0269(11) 0.0263(9) 0.0008(8) 0.0026(7) -0.0007(8)
C006 0.0224(9) 0.0272(11) 0.0297(10) 0.0001(8) 0.0022(8) 0.0022(8)
C007 0.0213(9) 0.0245(10) 0.0281(10) -0.0028(8) 0.0004(7) -0.0015(8)
C008 0.0202(9) 0.0266(11) 0.0280(10) 0.0001(8) 0.0032(7) -0.0027(8)
C009 0.0215(9) 0.0328(12) 0.0301(10) 0.0003(9) 0.0025(8) -0.0023(8)
C00A 0.0255(10) 0.0268(11) 0.0260(10) -0.0008(8) -0.0014(7) -0.0030(8)
C00B 0.0228(9) 0.0295(11) 0.0279(10) 0.0032(8) 0.0011(8) -0.0022(8)
C00C 0.0253(10) 0.0288(11) 0.0331(11) 0.0039(9) 0.0004(8) -0.0041(8)
C00D 0.0266(10) 0.0228(11) 0.0363(11) -0.0027(8) 0.0004(8) -0.0003(8)
C00E 0.0280(11) 0.0348(12) 0.0356(12) 0.0022(10) 0.0008(9) -0.0046(9)
C00F 0.0284(10) 0.0308(12) 0.0359(12) -0.0008(9) 0.0013(9) 0.0001(9)
C00G 0.0204(9) 0.0426(14) 0.0396(12) 0.0026(10) -0.0028(8) -0.0040(9)
C00H 0.0258(10) 0.0319(12) 0.0326(11) 0.0045(9) -0.0009(8) -0.0061(9)
C00I 0.0253(10) 0.0255(11) 0.0304(10) -0.0004(8) 0.0035(8) -0.0016(8)
C00J 0.0270(10) 0.0418(14) 0.0320(11) 0.0012(10) -0.0074(8) 0.0043(9)
C00K 0.0303(11) 0.0365(12) 0.0281(10) 0.0053(9) 0.0038(8) -0.0019(9)
C00L 0.0259(11) 0.0374(13) 0.0423(13) -0.0023(10) -0.0018(9) 0.0031(9)
C00M 0.0353(12) 0.0352(13) 0.0355(12) 0.0003(10) -0.0008(9) -0.0090(10)
C00N 0.0391(12) 0.0322(12) 0.0345(12) -0.0029(9) 0.0024(9) -0.0077(10)
C00O 0.0368(12) 0.0278(12) 0.0414(13) 0.0040(10) -0.0046(10) -0.0027(10)
C00P 0.0498(14) 0.0294(13) 0.0455(14) -0.0021(10) 0.0007(11) 0.0065(11)
C00Q 0.0415(13) 0.0379(14) 0.0485(14) 0.0072(11) -0.0012(11) -0.0160(11)
C00R 0.0431(13) 0.0274(12) 0.0533(15) 0.0080(11) -0.0041(11) -0.0078(10)
C00S 0.0425(13) 0.0284(13) 0.0558(15) -0.0051(11) -0.0040(11) -0.0087(11)
C00T 0.0343(12) 0.0466(15) 0.0428(13) 0.0048(11) -0.0131(10) -0.0111(11)
C00U 0.0265(11) 0.0482(16) 0.0541(15) 0.0029(12) -0.0090(10) 0.0023(11)
C00V 0.0475(14) 0.0375(14) 0.0426(14) -0.0076(11) -0.0013(11) -0.0102(11)
C00W 0.0608(17) 0.0265(12) 0.0485(15) 0.0030(11) -0.0087(12) -0.0043(12)
C00X 0.0475(15) 0.0391(15) 0.071(2) -0.0059(14) -0.0003(13) -0.0082(13)
C00Y 0.079(2) 0.0396(16) 0.0610(19) 0.0070(14) -0.0089(16) -0.0142(15)
C00Z 0.0588(19) 0.0477(19) 0.101(3) -0.0042(18) 0.0154(18) -0.0010(16)
C010 0.106(3) 0.059(2) 0.107(3) -0.007(2) 0.053(3) -0.019(2)

loop_
_atom_type_symbol
_atom_type_description
_atom_type_scat_dispersion_real
_atom_type_scat_dispersion_imag
_atom_type_scat_source
C C 0.0181 0.0091 'International Tables Vol C Tables 4.2.6.8 and 6.1.1.4'
H H 0.0000 0.0000 'International Tables Vol C Tables 4.2.6.8 and 6.1.1.4'
F F 0.0727 0.0534 'International Tables Vol C Tables 4.2.6.8 and 6.1.1.4'
O O 0.0492 0.0322 'International Tables Vol C Tables 4.2.6.8 and 6.1.1.4'
S S 0.3331 0.5567 'International Tables Vol C Tables 4.2.6.8 and 6.1.1.4'

loop_
_geom_angle_atom_site_label_1
_geom_angle_atom_site_label_2
_geom_angle_atom_site_label_3
_geom_angle
_geom_angle_site_symmetry_1
_geom_angle_site_symmetry_3
_geom_angle_publ_flag
C00I S001 C006 92.91(10) . . ?
C00X O003 C00Z 107.3(2) . . ?
C00S O004 H004 109.5 . . ?
C006 C005 C008 112.5(2) . . ?
C006 C005 C00A 124.94(19) . . ?
C008 C005 C00A 122.56(18) . . ?
C005 C006 S001 110.85(16) . . ?
C005 C006 C00B 130.4(2) . . ?
C00B C006 S001 118.61(16) . . ?
C009 C007 C008 120.98(18) . . ?
C009 C007 C00H 118.14(19) . . ?
C00H C007 C008 120.85(19) . . ?
C005 C008 C007 122.95(19) . . ?
C00I C008 C005 112.86(19) . . ?
C00I C008 C007 124.17(19) . . ?
C007 C009 H009 119.3 . . ?
C00K C009 C007 121.38(19) . . ?
C00K C009 H009 119.3 . . ?
C00E C00A C005 120.78(19) . . ?
C00E C00A C00F 118.8(2) . . ?
C00F C00A C005 120.31(19) . . ?
C00C C00B C006 120.53(19) . . ?
C00C C00B C00L 119.0(2) . . ?
C00L C00B C006 120.4(2) . . ?
C00B C00C H00C 119.8 . . ?
C00M C00C C00B 120.4(2) . . ?
C00M C00C H00C 119.8 . . ?
C00N C00D C00I 120.6(2) . . ?
C00N C00D C00O 117.9(2) . . ?
C00O C00D C00I 121.5(2) . . ?
C00A C00E H00E 119.8 . . ?
C00Q C00E C00A 120.5(2) . . ?
C00Q C00E H00E 119.8 . . ?
C00A C00F H00F 119.8 . . ?
C00P C00F C00A 120.5(2) . . ?
C00P C00F H00F 119.8 . . ?
C00H C00G H00G 120.6 . . ?
C00J C00G H00G 120.6 . . ?
C00J C00G C00H 118.7(2) . . ?
C007 C00H H00H 119.5 . . ?
C00G C00H C007 121.0(2) . . ?
C00G C00H H00H 119.5 . . ?
C008 C00I S001 110.87(16) . . ?
C008 C00I C00D 129.5(2) . . ?
C00D C00I S001 119.60(17) . . ?
F002 C00J C00G 119.3(2) . . ?
F002 C00J C00K 118.1(2) . . ?
C00G C00J C00K 122.7(2) . . ?
C009 C00K H00K 121.0 . . ?
C00J C00K C009 118.1(2) . . ?
C00J C00K H00K 121.0 . . ?
C00B C00L H00L 119.8 . . ?
C00U C00L C00B 120.4(2) . . ?
C00U C00L H00L 119.8 . . ?
C00C C00M H00M 120.0 . . ?
C00C C00M C00T 120.1(2) . . ?
C00T C00M H00M 120.0 . . ?
C00D C00N H00N 119.5 . . ?
C00V C00N C00D 121.1(2) . . ?
C00V C00N H00N 119.5 . . ?
C00D C00O H00O 119.3 . . ?
C00R C00O C00D 121.5(2) . . ?
C00R C00O H00O 119.3 . . ?
C00F C00P H00P 119.8 . . ?
C00W C00P C00F 120.4(2) . . ?
C00W C00P H00P 119.8 . . ?
C00E C00Q H00Q 119.8 . . ?
C00E C00Q C00W 120.4(2) . . ?
C00W C00Q H00Q 119.8 . . ?
C00O C00R H00R 120.2 . . ?
C00O C00R C00S 119.7(2) . . ?
C00S C00R H00R 120.2 . . ?
O004 C00S C00R 123.0(2) . . ?
O004 C00S C00V 117.2(3) . . ?
C00V C00S C00R 119.8(2) . . ?
C00M C00T H00T 120.0 . . ?
C00U C00T C00M 120.1(2) . . ?
C00U C00T H00T 120.0 . . ?
C00L C00U H00U 120.0 . . ?
C00T C00U C00L 120.0(2) . . ?
C00T C00U H00U 120.0 . . ?
C00N C00V H00V 120.0 . . ?
C00S C00V C00N 120.0(2) . . ?
C00S C00V H00V 120.0 . . ?
C00P C00W C00Q 119.4(2) . . ?
C00P C00W H00W 120.3 . . ?
C00Q C00W H00W 120.3 . . ?
O003 C00X H00A 110.9 . . ?
O003 C00X H00B 110.9 . . ?
O003 C00X C00Y 104.3(3) . . ?
H00A C00X H00B 108.9 . . ?
C00Y C00X H00A 110.9 . . ?
C00Y C00X H00B 110.9 . . ?
C00X C00Y H00D 111.4 . . ?
C00X C00Y H00I 111.4 . . ?
C00X C00Y C010 101.7(3) . . ?
H00D C00Y H00I 109.3 . . ?
C010 C00Y H00D 111.4 . . ?
C010 C00Y H00I 111.4 . . ?
O003 C00Z H00J 110.3 . . ?
O003 C00Z H00S 110.3 . . ?
O003 C00Z C010 106.9(3) . . ?
H00J C00Z H00S 108.6 . . ?
C010 C00Z H00J 110.3 . . ?
C010 C00Z H00S 110.3 . . ?
C00Y C010 H01A 110.8 . . ?
C00Y C010 H01B 110.8 . . ?
C00Z C010 C00Y 104.5(3) . . ?
C00Z C010 H01A 110.8 . . ?
C00Z C010 H01B 110.8 . . ?
H01A C010 H01B 108.9 . . ?

loop_
_geom_bond_atom_site_label_1
_geom_bond_atom_site_label_2
_geom_bond_distance
_geom_bond_site_symmetry_2
_geom_bond_publ_flag
S001 C006 1.729(2) . ?
S001 C00I 1.726(2) . ?
F002 C00J 1.358(3) . ?
O003 C00X 1.437(4) . ?
O003 C00Z 1.441(4) . ?
O004 H004 0.8400 . ?
O004 C00S 1.365(3) . ?
C005 C006 1.379(3) . ?
C005 C008 1.442(3) . ?
C005 C00A 1.485(3) . ?
C006 C00B 1.474(3) . ?
C007 C008 1.480(3) . ?
C007 C009 1.396(3) . ?
C007 C00H 1.397(3) . ?
C008 C00I 1.376(3) . ?
C009 H009 0.9500 . ?
C009 C00K 1.385(3) . ?
C00A C00E 1.392(3) . ?
C00A C00F 1.392(3) . ?
C00B C00C 1.395(3) . ?
C00B C00L 1.398(3) . ?
C00C H00C 0.9500 . ?
C00C C00M 1.388(3) . ?
C00D C00I 1.477(3) . ?
C00D C00N 1.392(3) . ?
C00D C00O 1.396(3) . ?
C00E H00E 0.9500 . ?
C00E C00Q 1.382(4) . ?
C00F H00F 0.9500 . ?
C00F C00P 1.388(4) . ?
C00G H00G 0.9500 . ?
C00G C00H 1.385(3) . ?
C00G C00J 1.366(4) . ?
C00H H00H 0.9500 . ?
C00J C00K 1.380(3) . ?
C00K H00K 0.9500 . ?
C00L H00L 0.9500 . ?
C00L C00U 1.390(4) . ?
C00M H00M 0.9500 . ?
C00M C00T 1.389(4) . ?
C00N H00N 0.9500 . ?
C00N C00V 1.389(4) . ?
C00O H00O 0.9500 . ?
C00O C00R 1.385(4) . ?
C00P H00P 0.9500 . ?
C00P C00W 1.378(4) . ?
C00Q H00Q 0.9500 . ?
C00Q C00W 1.390(4) . ?
C00R H00R 0.9500 . ?
C00R C00S 1.387(4) . ?
C00S C00V 1.386(4) . ?
C00T H00T 0.9500 . ?
C00T C00U 1.383(4) . ?
C00U H00U 0.9500 . ?
C00V H00V 0.9500 . ?
C00W H00W 0.9500 . ?
C00X H00A 0.9900 . ?
C00X H00B 0.9900 . ?
C00X C00Y 1.489(5) . ?
C00Y H00D 0.9900 . ?
C00Y H00I 0.9900 . ?
C00Y C010 1.495(6) . ?
C00Z H00J 0.9900 . ?
C00Z H00S 0.9900 . ?
C00Z C010 1.488(5) . ?
C010 H01A 0.9900 . ?
C010 H01B 0.9900 . ?

loop_
_geom_torsion_atom_site_label_1
_geom_torsion_atom_site_label_2
_geom_torsion_atom_site_label_3
_geom_torsion_atom_site_label_4
_geom_torsion
_geom_torsion_site_symmetry_1
_geom_torsion_site_symmetry_2
_geom_torsion_site_symmetry_3
_geom_torsion_site_symmetry_4
_geom_torsion_publ_flag
S001 C006 C00B C00C -133.80(19) . . . . ?
S001 C006 C00B C00L 42.9(3) . . . . ?
F002 C00J C00K C009 -179.9(2) . . . . ?
O003 C00X C00Y C010 39.2(4) . . . . ?
O003 C00Z C010 C00Y 14.9(5) . . . . ?
O004 C00S C00V C00N 178.5(3) . . . . ?
C005 C006 C00B C00C 40.9(3) . . . . ?
C005 C006 C00B C00L -142.3(2) . . . . ?
C005 C008 C00I S001 0.5(2) . . . . ?
C005 C008 C00I C00D 178.5(2) . . . . ?
C005 C00A C00E C00Q 174.9(2) . . . . ?
C005 C00A C00F C00P -175.2(2) . . . . ?
C006 S001 C00I C008 -0.49(16) . . . . ?
C006 S001 C00I C00D -178.74(17) . . . . ?
C006 C005 C008 C007 178.25(18) . . . . ?
C006 C005 C008 C00I -0.2(2) . . . . ?
C006 C005 C00A C00E 62.0(3) . . . . ?
C006 C005 C00A C00F -122.2(2) . . . . ?
C006 C00B C00C C00M 175.8(2) . . . . ?
C006 C00B C00L C00U -175.5(2) . . . . ?
C007 C008 C00I S001 -177.97(15) . . . . ?
C007 C008 C00I C00D 0.1(3) . . . . ?
C007 C009 C00K C00J -0.5(4) . . . . ?
C008 C005 C006 S001 -0.1(2) . . . . ?
C008 C005 C006 C00B -175.20(19) . . . . ?
C008 C005 C00A C00E -117.8(2) . . . . ?
C008 C005 C00A C00F 58.1(3) . . . . ?
C008 C007 C009 C00K -178.4(2) . . . . ?
C008 C007 C00H C00G 179.1(2) . . . . ?
C009 C007 C008 C005 50.1(3) . . . . ?
C009 C007 C008 C00I -131.6(2) . . . . ?
C009 C007 C00H C00G 1.1(3) . . . . ?
C00A C005 C006 S001 -179.90(16) . . . . ?
C00A C005 C006 C00B 5.0(3) . . . . ?
C00A C005 C008 C007 -2.0(3) . . . . ?
C00A C005 C008 C00I 179.53(18) . . . . ?
C00A C00E C00Q C00W 0.5(4) . . . . ?
C00A C00F C00P C00W 0.1(4) . . . . ?
C00B C00C C00M C00T 0.2(3) . . . . ?
C00B C00L C00U C00T -0.8(4) . . . . ?
C00C C00B C00L C00U 1.3(4) . . . . ?
C00C C00M C00T C00U 0.3(4) . . . . ?
C00D C00N C00V C00S -1.0(4) . . . . ?
C00D C00O C00R C00S 0.1(4) . . . . ?
C00E C00A C00F C00P 0.8(3) . . . . ?
C00E C00Q C00W C00P 0.4(4) . . . . ?
C00F C00A C00E C00Q -1.1(3) . . . . ?
C00F C00P C00W C00Q -0.7(4) . . . . ?
C00G C00J C00K C009 0.5(4) . . . . ?
C00H C007 C008 C005 -127.9(2) . . . . ?
C00H C007 C008 C00I 50.4(3) . . . . ?
C00H C007 C009 C00K -0.3(3) . . . . ?
C00H C00G C00J F002 -179.4(2) . . . . ?
C00H C00G C00J C00K 0.2(4) . . . . ?
C00I S001 C006 C005 0.35(16) . . . . ?
C00I S001 C006 C00B 176.07(16) . . . . ?
C00I C00D C00N C00V -177.2(2) . . . . ?
C00I C00D C00O C00R 177.6(2) . . . . ?
C00J C00G C00H C007 -1.0(4) . . . . ?
C00L C00B C00C C00M -1.0(3) . . . . ?
C00M C00T C00U C00L 0.0(4) . . . . ?
C00N C00D C00I S001 -135.7(2) . . . . ?
C00N C00D C00I C008 46.4(3) . . . . ?
C00N C00D C00O C00R -1.0(4) . . . . ?
C00O C00D C00I S001 45.7(3) . . . . ?
C00O C00D C00I C008 -132.2(2) . . . . ?
C00O C00D C00N C00V 1.4(4) . . . . ?
C00O C00R C00S O004 -178.0(3) . . . . ?
C00O C00R C00S C00V 0.3(4) . . . . ?
C00R C00S C00V C00N 0.1(4) . . . . ?
C00X O003 C00Z C010 9.9(4) . . . . ?
C00X C00Y C010 C00Z -32.7(4) . . . . ?
C00Z O003 C00X C00Y -31.0(4) . . . . ?
